data_1520828
loop_
_publ_author_name
'Baranov, A.I.'
'Khvorykh, G.V.'
'Troyanov, S.I.'

_publ_section_title
;
 Synthesis and crystal structure of (P Cl4) (Re2 Cl9)
;
_journal_name_full 'Zeitschrift fuer Anorganische und Allgemeine Chemie'
_journal_page_first 1240
_journal_page_last 1242
_journal_volume 625
_journal_year 1999
_chemical_formula_sum 'Cl13 P Re2'
_chemical_name_systematic '(P Cl4) (Re2 Cl9)'
_space_group_IT_number 11
_symmetry_space_group_name_Hall '-P 2yb'
_symmetry_space_group_name_H-M 'P 1 21/m 1'
_cell_angle_alpha 90
_cell_angle_beta 99.72
_cell_angle_gamma 90
_cell_formula_units_Z 2
_cell_length_a 8.616
_cell_length_b 10.449
_cell_length_c 9.397
_cell_volume 833.854
_citation_journal_id_ASTM ZAACAB
_cod_data_source_file Baranov_ZAACAB_1999_791.cif
_cod_data_source_block Cl13P1Re2
_cod_original_formula_sum 'Cl13 P1 Re2'
_cod_database_code 1520828

loop_
_symmetry_equiv_pos_as_xyz
x,y,z
-x,y+1/2,-z
-x,-y,-z
x,-y-1/2,z

loop_
_atom_site_label
_atom_site_type_symbol
_atom_site_fract_x
_atom_site_fract_y
_atom_site_fract_z
_atom_site_occupancy
_atom_site_U_iso_or_equiv
Cl9 Cl-1 0.8119 0.1006 0.4169 1 0.0
P1 P+5 0.7414 0.25 0.5066 1 0.0
Cl7 Cl-1 0.8165 0.25 0.7125 1 0.0
Cl3 Cl-1 0.1966 0.25 0.6255 1 0.0
Cl2 Cl-1 0.1459 0.0831 0.9159 1 0.0
Cl6 Cl-1 0.1905 0.0936 0.2707 1 0.0
Re1 Re+4 0.3228 0.25 0.8646 1 0.0
Re2 Re+4 0.1689 0.25 0.0952 1 0.0
Cl1 Cl-1 0.4549 0.25 0.1125 1 0.0
Cl4 Cl-1 0.489 0.0918 0.8169 1 0.0
Cl8 Cl-1 0.5171 0.25 0.4755 1 0.0
Cl5 Cl-1 0.8984 0.25 0.0723 1 0.0
